data_4079940
loop_
_publ_author_name
'Chu, Jean-Ho'
'Wu, Chung-Chiu'
'Chang, Deng-Hsiang'
'Lee, Ya-Ming'
'Wu, Ming-Jung'

_publ_section_title
;
 Direct Ortho Arylation of 9-(Pyridin-2-yl)-9H-carbazoles Bearing a
 Removable Directing Group via Palladium(II)-Catalyzed C--H Bond
 Activation
;
_journal_issue 1
_journal_name_full Organometallics
_journal_page_first 272
_journal_paper_doi 10.1021/om301071m
_journal_volume 32
_journal_year 2013
_chemical_formula_moiety 'C23 H16 N2'
_chemical_formula_sum 'C23 H16 N2'
_chemical_formula_weight 320.38
_chemical_name_systematic
;
 ?
;
_space_group_IT_number 2
_symmetry_cell_setting triclinic
_symmetry_space_group_name_Hall '-P 1'
_symmetry_space_group_name_H-M 'P -1'
_atom_sites_solution_hydrogens geom
_atom_sites_solution_primary direct
_atom_sites_solution_secondary difmap
_audit_creation_method SHELXL-97
_cell_angle_alpha 70.386(2)
_cell_angle_beta 68.533(2)
_cell_angle_gamma 66.608(4)
_cell_formula_units_Z 2
_cell_length_a 9.4521(4)
_cell_length_b 9.5618(4)
_cell_length_c 10.8844(7)
_cell_measurement_reflns_used 0
_cell_measurement_temperature 293(2)
_cell_measurement_theta_max 0
_cell_measurement_theta_min 0
_cell_volume 819.10(8)
_computing_molecular_graphics 'Ortep-3 for Windows (Farrugia, 1997)'
_computing_publication_material 'WinGX publication routines (Farrugia, 1999)'
_computing_structure_refinement 'SHELXL-97 (Sheldrick, 1997)'
_computing_structure_solution 'SHELXS-86 (Sheldrick, 1986)'
_diffrn_ambient_temperature 293(2)
_diffrn_measured_fraction_theta_full 0.990
_diffrn_measured_fraction_theta_max 0.990
_diffrn_radiation_monochromator graphite
_diffrn_radiation_source 'fine-focus sealed tube'
_diffrn_radiation_type MoK\a
_diffrn_radiation_wavelength 0.71073
_diffrn_reflns_av_R_equivalents 0.0584
_diffrn_reflns_av_sigmaI/netI 0.0675
_diffrn_reflns_limit_h_max 11
_diffrn_reflns_limit_h_min -7
_diffrn_reflns_limit_k_max 11
_diffrn_reflns_limit_k_min -7
_diffrn_reflns_limit_l_max 12
_diffrn_reflns_limit_l_min -12
_diffrn_reflns_number 4701
_diffrn_reflns_theta_full 25.03
_diffrn_reflns_theta_max 25.03
_diffrn_reflns_theta_min 2.06
_exptl_absorpt_coefficient_mu 0.077
_exptl_absorpt_correction_T_max 0.9856
_exptl_absorpt_correction_T_min 0.9569
_exptl_absorpt_correction_type multi-scan
_exptl_crystal_colour colorless
_exptl_crystal_density_diffrn 1.299
_exptl_crystal_density_method 'not measured'
_exptl_crystal_description prism
_exptl_crystal_F_000 336
_exptl_crystal_size_max 0.58
_exptl_crystal_size_mid 0.48
_exptl_crystal_size_min 0.19
_refine_diff_density_max 0.319
_refine_diff_density_min -0.453
_refine_diff_density_rms 0.129
_refine_ls_extinction_method none
_refine_ls_goodness_of_fit_ref 1.090
_refine_ls_hydrogen_treatment constr
_refine_ls_matrix_type full
_refine_ls_number_parameters 226
_refine_ls_number_reflns 2862
_refine_ls_number_restraints 0
_refine_ls_restrained_S_all 1.090
_refine_ls_R_factor_all 0.1103
_refine_ls_R_factor_gt 0.0657
_refine_ls_shift/su_max 0.005
_refine_ls_shift/su_mean 0.001
_refine_ls_structure_factor_coef Fsqd
_refine_ls_weighting_details 'calc w=1/[\s^2^(Fo^2^)+(0.1310P)^2^+0.0423P] where P=(Fo^2^+2Fc^2^)/3'
_refine_ls_weighting_scheme calc
_refine_ls_wR_factor_gt 0.1839
_refine_ls_wR_factor_ref 0.2272
_reflns_number_gt 1883
_reflns_number_total 2862
_reflns_threshold_expression >2sigma(I)
_cod_data_source_file om301071m_si_002.cif
_cod_data_source_block 12301
_cod_original_cell_volume 819.10(7)
_cod_database_code 4079940

loop_
_symmetry_equiv_pos_as_xyz
'x, y, z'
'-x, -y, -z'

loop_
_atom_site_label
_atom_site_type_symbol
_atom_site_fract_x
_atom_site_fract_y
_atom_site_fract_z
_atom_site_U_iso_or_equiv
_atom_site_adp_type
_atom_site_occupancy
_atom_site_symmetry_multiplicity
_atom_site_calc_flag
_atom_site_refinement_flags
N1 N 0.5752(3) 0.2264(3) 0.5482(2) 0.0447(6) Uani 1 1 d .
N2 N 0.6172(3) 0.1221(3) 0.3634(3) 0.0562(7) Uani 1 1 d .
C1 C 0.6437(3) 0.2231(3) 0.4083(3) 0.0423(7) Uani 1 1 d .
C2 C 0.7323(4) 0.3188(3) 0.3305(3) 0.0460(8) Uani 1 1 d .
H2 H 0.7497 0.3840 0.3668 0.055 Uiso 1 1 calc R
C3 C 0.7944(4) 0.3161(4) 0.1980(3) 0.0645(10) Uani 1 1 d .
H3 H 0.8574 0.3793 0.1422 0.077 Uiso 1 1 calc R
C4 C 0.7667(4) 0.2223(4) 0.1437(3) 0.0612(9) Uani 1 1 d .
H4 H 0.8070 0.2242 0.0515 0.073 Uiso 1 1 calc R
C5 C 0.6782(4) 0.1256(4) 0.2284(3) 0.0564(9) Uani 1 1 d .
H5 H 0.6594 0.0608 0.1928 0.068 Uiso 1 1 calc R
C6 C 0.6677(4) 0.1741(3) 0.6387(3) 0.0443(7) Uani 1 1 d .
C7 C 0.8335(4) 0.1277(3) 0.6115(3) 0.0525(8) Uani 1 1 d .
H7 H 0.8987 0.1321 0.5232 0.063 Uiso 1 1 calc R
C8 C 0.8973(4) 0.0754(4) 0.7195(3) 0.0596(9) Uani 1 1 d .
H8 H 1.0078 0.0422 0.7046 0.071 Uiso 1 1 calc R
C9 C 0.7981(5) 0.0714(4) 0.8520(4) 0.0643(10) Uani 1 1 d .
H9 H 0.8441 0.0350 0.9237 0.077 Uiso 1 1 calc R
C10 C 0.6361(4) 0.1196(4) 0.8781(3) 0.0588(9) Uani 1 1 d .
H10 H 0.5721 0.1173 0.9666 0.071 Uiso 1 1 calc R
C11 C 0.5660(4) 0.1726(3) 0.7708(3) 0.0460(8) Uani 1 1 d .
C12 C 0.4053(4) 0.2283(3) 0.7597(3) 0.0476(8) Uani 1 1 d .
C13 C 0.4126(3) 0.2587(3) 0.6211(3) 0.0427(7) Uani 1 1 d .
C14 C 0.2758(4) 0.3127(3) 0.5754(3) 0.0466(8) Uani 1 1 d .
C15 C 0.1309(4) 0.3352(4) 0.6748(3) 0.0606(9) Uani 1 1 d .
H15 H 0.0366 0.3705 0.6493 0.073 Uiso 1 1 calc R
C16 C 0.1216(4) 0.3069(4) 0.8116(4) 0.0659(10) Uani 1 1 d .
H16 H 0.0218 0.3243 0.8744 0.079 Uiso 1 1 calc R
C17 C 0.2561(4) 0.2543(4) 0.8550(3) 0.0585(9) Uani 1 1 d .
H17 H 0.2485 0.2362 0.9463 0.070 Uiso 1 1 calc R
C18 C 0.2773(4) 0.3438(3) 0.4315(3) 0.0491(8) Uani 1 1 d .
C19 C 0.3373(4) 0.4593(3) 0.3323(3) 0.0558(9) Uani 1 1 d .
H19 H 0.3735 0.5209 0.3565 0.067 Uiso 1 1 calc R
C20 C 0.3429(4) 0.4821(4) 0.1988(3) 0.0644(10) Uani 1 1 d .
H20 H 0.3842 0.5584 0.1333 0.077 Uiso 1 1 calc R
C21 C 0.2887(5) 0.3940(4) 0.1618(4) 0.0698(10) Uani 1 1 d .
H21 H 0.2943 0.4091 0.0713 0.084 Uiso 1 1 calc R
C22 C 0.2257(5) 0.2826(4) 0.2587(4) 0.0710(10) Uani 1 1 d .
H22 H 0.1867 0.2238 0.2338 0.085 Uiso 1 1 calc R
C23 C 0.2202(4) 0.2579(4) 0.3919(3) 0.0597(9) Uani 1 1 d .
H23 H 0.1774 0.1822 0.4565 0.072 Uiso 1 1 calc R

loop_
_atom_site_aniso_label
_atom_site_aniso_U_11
_atom_site_aniso_U_22
_atom_site_aniso_U_33
_atom_site_aniso_U_23
_atom_site_aniso_U_13
_atom_site_aniso_U_12
N1 0.0444(16) 0.0495(13) 0.0404(14) -0.0124(10) -0.0102(12) -0.0140(11)
N2 0.0604(18) 0.0549(15) 0.0567(17) -0.0164(12) -0.0167(14) -0.0173(13)
C1 0.0446(17) 0.0418(15) 0.0418(17) -0.0125(12) -0.0135(13) -0.0104(13)
C2 0.058(2) 0.0450(16) 0.0448(18) -0.0089(13) -0.0137(15) -0.0267(15)
C3 0.066(2) 0.061(2) 0.061(2) 0.0008(16) -0.0137(18) -0.0305(18)
C4 0.067(2) 0.075(2) 0.0375(18) -0.0090(15) -0.0082(16) -0.0261(19)
C5 0.064(2) 0.0585(19) 0.051(2) -0.0204(15) -0.0156(17) -0.0164(17)
C6 0.052(2) 0.0423(15) 0.0431(17) -0.0115(12) -0.0161(14) -0.0148(13)
C7 0.053(2) 0.0569(18) 0.0510(19) -0.0130(14) -0.0161(15) -0.0178(16)
C8 0.057(2) 0.061(2) 0.065(2) -0.0135(16) -0.0256(18) -0.0155(16)
C9 0.078(3) 0.066(2) 0.060(2) -0.0080(16) -0.035(2) -0.0227(19)
C10 0.073(3) 0.0606(19) 0.0479(19) -0.0118(15) -0.0195(17) -0.0237(18)
C11 0.057(2) 0.0417(15) 0.0439(17) -0.0111(12) -0.0151(15) -0.0172(14)
C12 0.056(2) 0.0414(15) 0.0464(18) -0.0124(12) -0.0095(15) -0.0182(14)
C13 0.0469(19) 0.0366(14) 0.0458(17) -0.0121(12) -0.0108(14) -0.0133(13)
C14 0.0461(19) 0.0407(15) 0.0526(19) -0.0115(13) -0.0115(15) -0.0139(13)
C15 0.049(2) 0.063(2) 0.067(2) -0.0175(16) -0.0116(17) -0.0163(16)
C16 0.050(2) 0.074(2) 0.061(2) -0.0198(17) 0.0040(18) -0.0192(18)
C17 0.063(2) 0.0591(19) 0.0481(19) -0.0148(14) -0.0023(17) -0.0228(17)
C18 0.0440(18) 0.0416(15) 0.058(2) -0.0085(13) -0.0171(15) -0.0083(13)
C19 0.058(2) 0.0397(16) 0.070(2) -0.0094(14) -0.0240(17) -0.0121(15)
C20 0.073(3) 0.0491(18) 0.061(2) 0.0050(15) -0.0263(19) -0.0160(17)
C21 0.082(3) 0.065(2) 0.060(2) -0.0074(17) -0.034(2) -0.013(2)
C22 0.079(3) 0.075(2) 0.076(3) -0.0151(19) -0.037(2) -0.028(2)
C23 0.061(2) 0.061(2) 0.063(2) -0.0063(16) -0.0219(17) -0.0263(17)

loop_
_atom_type_symbol
_atom_type_description
_atom_type_scat_dispersion_real
_atom_type_scat_dispersion_imag
_atom_type_scat_source
C C 0.0033 0.0016 'International Tables Vol C Tables 4.2.6.8 and 6.1.1.4'
H H 0.0000 0.0000 'International Tables Vol C Tables 4.2.6.8 and 6.1.1.4'
N N 0.0061 0.0033 'International Tables Vol C Tables 4.2.6.8 and 6.1.1.4'

loop_
_geom_angle_atom_site_label_1
_geom_angle_atom_site_label_2
_geom_angle_atom_site_label_3
_geom_angle
C6 N1 C13 108.9(2)
C6 N1 C1 122.5(2)
C13 N1 C1 128.1(2)
C1 N2 C5 116.4(3)
N2 C1 C2 124.6(3)
N2 C1 N1 117.4(2)
C2 C1 N1 117.9(2)
C3 C2 C1 117.2(3)
C3 C2 H2 121.4
C1 C2 H2 121.4
C2 C3 C4 121.6(3)
C2 C3 H3 119.2
C4 C3 H3 119.2
C3 C4 C5 118.4(3)
C3 C4 H4 120.8
C5 C4 H4 120.8
N2 C5 C4 121.7(3)
N2 C5 H5 119.2
C4 C5 H5 119.2
C7 C6 N1 128.6(3)
C7 C6 C11 122.4(3)
N1 C6 C11 109.0(3)
C8 C7 C6 117.6(3)
C8 C7 H7 121.2
C6 C7 H7 121.2
C7 C8 C9 120.8(3)
C7 C8 H8 119.6
C9 C8 H8 119.6
C10 C9 C8 121.4(3)
C10 C9 H9 119.3
C8 C9 H9 119.3
C9 C10 C11 119.6(3)
C9 C10 H10 120.2
C11 C10 H10 120.2
C10 C11 C6 118.1(3)
C10 C11 C12 135.0(3)
C6 C11 C12 106.9(3)
C17 C12 C13 119.2(3)
C17 C12 C11 132.9(3)
C13 C12 C11 107.9(3)
C14 C13 N1 130.1(3)
C14 C13 C12 122.6(3)
N1 C13 C12 107.3(3)
C15 C14 C13 115.7(3)
C15 C14 C18 119.8(3)
C13 C14 C18 124.6(3)
C14 C15 C16 122.5(3)
C14 C15 H15 118.8
C16 C15 H15 118.8
C17 C16 C15 121.4(3)
C17 C16 H16 119.3
C15 C16 H16 119.3
C16 C17 C12 118.7(3)
C16 C17 H17 120.6
C12 C17 H17 120.6
C23 C18 C19 118.0(3)
C23 C18 C14 120.7(3)
C19 C18 C14 121.4(3)
C20 C19 C18 120.3(3)
C20 C19 H19 119.8
C18 C19 H19 119.8
C21 C20 C19 120.6(3)
C21 C20 H20 119.7
C19 C20 H20 119.7
C20 C21 C22 119.8(3)
C20 C21 H21 120.1
C22 C21 H21 120.1
C23 C22 C21 120.2(3)
C23 C22 H22 119.9
C21 C22 H22 119.9
C22 C23 C18 121.0(3)
C22 C23 H23 119.5
C18 C23 H23 119.5

loop_
_geom_bond_atom_site_label_1
_geom_bond_atom_site_label_2
_geom_bond_distance
N1 C6 1.393(4)
N1 C13 1.407(4)
N1 C1 1.426(3)
N2 C1 1.353(4)
N2 C5 1.362(4)
C1 C2 1.351(4)
C2 C3 1.348(4)
C2 H2 0.9300
C3 C4 1.370(4)
C3 H3 0.9300
C4 C5 1.372(4)
C4 H4 0.9300
C5 H5 0.9300
C6 C7 1.392(4)
C6 C11 1.406(4)
C7 C8 1.371(4)
C7 H7 0.9300
C8 C9 1.401(5)
C8 H8 0.9300
C9 C10 1.360(5)
C9 H9 0.9300
C10 C11 1.400(4)
C10 H10 0.9300
C11 C12 1.434(5)
C12 C17 1.396(4)
C12 C13 1.418(4)
C13 C14 1.399(4)
C14 C15 1.390(4)
C14 C18 1.488(4)
C15 C16 1.396(5)
C15 H15 0.9300
C16 C17 1.366(5)
C16 H16 0.9300
C17 H17 0.9300
C18 C23 1.383(4)
C18 C19 1.398(4)
C19 C20 1.379(4)
C19 H19 0.9300
C20 C21 1.362(5)
C20 H20 0.9300
C21 C22 1.375(5)
C21 H21 0.9300
C22 C23 1.373(4)
C22 H22 0.9300
C23 H23 0.9300

loop_
_cod_related_entry_id
_cod_related_entry_database
_cod_related_entry_code
1 ChemSpider 30659866
